data_2234202
loop_
_publ_author_name
'Hu, Hai-Jun'
'Chen, Hong'

_publ_section_title
;
 7-Benzyl-3-(4-fluorophenyl)-2-propylamino-5,6,7,8-tetrahydropyrido[4',3':4,5]thieno[2,3-<i>d</i>]pyrimidin-4(3<i>H</i>)-one
;
_journal_coeditor_code GW2115
_journal_issue 4
_journal_name_full 'Acta Crystallographica Section E'
_journal_page_first o1097
_journal_paper_doi 10.1107/S1600536812010318
_journal_volume 68
_journal_year 2012
_chemical_formula_iupac 'C25 H25 F N4 O S'
_chemical_formula_moiety 'C25 H25 F N4 O S'
_chemical_formula_sum 'C25 H25 F N4 O S'
_chemical_formula_weight 448.55
_chemical_melting_point 432
_chemical_name_systematic
;
7-Benzyl-3-(4-fluorophenyl)-2-propylamino-5,6,7,8-
tetrahydropyrido[4',3':4,5]thieno[2,3-<i>d</i>]pyrimidin-4(3<i>H</i>)-one
;
_space_group_IT_number 73
_symmetry_cell_setting orthorhombic
_symmetry_space_group_name_Hall '-I 2b 2c'
_symmetry_space_group_name_H-M 'I b c a'
_atom_sites_solution_hydrogens geom
_atom_sites_solution_primary direct
_atom_sites_solution_secondary difmap
_audit_creation_method SHELXL-97
_cell_angle_alpha 90.00
_cell_angle_beta 90.00
_cell_angle_gamma 90.00
_cell_formula_units_Z 16
_cell_length_a 17.921(7)
_cell_length_b 18.427(7)
_cell_length_c 27.114(10)
_cell_measurement_temperature 296(2)
_cell_measurement_theta_max 27.52
_cell_measurement_theta_min 2.18
_cell_volume 8954(6)
_computing_cell_refinement 'SAINT (Bruker, 1997)'
_computing_data_collection 'SMART (Bruker, 1997)'
_computing_data_reduction 'SAINT (Bruker, 1997)'
_computing_molecular_graphics 'SHELXTL (Sheldrick, 2008)'
_computing_publication_material 'SHELXTL (Sheldrick, 2008)'
_computing_structure_refinement 'SHELXTL (Sheldrick, 2008)'
_computing_structure_solution 'SHELXTL (Sheldrick, 2008)'
_diffrn_ambient_temperature 296(2)
_diffrn_measured_fraction_theta_full 0.998
_diffrn_measured_fraction_theta_max 0.998
_diffrn_measurement_device_type 'Bruker SMART CCD'
_diffrn_measurement_method 'CCD Profile fitting scans'
_diffrn_radiation_monochromator graphite
_diffrn_radiation_source 'fine-focus sealed tube'
_diffrn_radiation_type MoK\a
_diffrn_radiation_wavelength 0.71073
_diffrn_reflns_av_R_equivalents 0.1066
_diffrn_reflns_av_sigmaI/netI 0.0488
_diffrn_reflns_limit_h_max 23
_diffrn_reflns_limit_h_min -23
_diffrn_reflns_limit_k_max 23
_diffrn_reflns_limit_k_min -23
_diffrn_reflns_limit_l_max 35
_diffrn_reflns_limit_l_min -35
_diffrn_reflns_number 46089
_diffrn_reflns_theta_full 27.52
_diffrn_reflns_theta_max 27.52
_diffrn_reflns_theta_min 2.18
_exptl_absorpt_coefficient_mu 0.178
_exptl_absorpt_correction_T_max 0.960
_exptl_absorpt_correction_T_min 0.955
_exptl_absorpt_correction_type multi-scan
_exptl_absorpt_process_details '(SADABS; Sheldrick, 1996)'
_exptl_crystal_colour White
_exptl_crystal_density_diffrn 1.331
_exptl_crystal_density_method 'not measured'
_exptl_crystal_description Block
_exptl_crystal_F_000 3776
_exptl_crystal_size_max 0.26
_exptl_crystal_size_mid 0.25
_exptl_crystal_size_min 0.23
_refine_diff_density_max 0.575
_refine_diff_density_min -0.299
_refine_ls_extinction_method none
_refine_ls_goodness_of_fit_ref 1.052
_refine_ls_hydrogen_treatment constr
_refine_ls_matrix_type full
_refine_ls_number_parameters 290
_refine_ls_number_reflns 5152
_refine_ls_number_restraints 0
_refine_ls_restrained_S_all 1.052
_refine_ls_R_factor_all 0.0841
_refine_ls_R_factor_gt 0.0693
_refine_ls_shift/su_max 0.001
_refine_ls_shift/su_mean 0.000
_refine_ls_structure_factor_coef Fsqd
_refine_ls_weighting_details 'calc w=1/[\s^2^(Fo^2^)+(0.0900P)^2^+9.9439P] where P=(Fo^2^+2Fc^2^)/3'
_refine_ls_weighting_scheme calc
_refine_ls_wR_factor_gt 0.1810
_refine_ls_wR_factor_ref 0.1936
_reflns_number_gt 4234
_reflns_number_total 5152
_reflns_threshold_expression I>2sigma(I)
_cod_data_source_file gw2115.cif
_cod_data_source_block I
_cod_database_code 2234202
_cod_database_fobs_code 2234202

loop_
_symmetry_equiv_pos_as_xyz
'x, y, z'
'-x, -y+1/2, z'
'x, -y, -z+1/2'
'-x+1/2, y, -z'
'x+1/2, y+1/2, z+1/2'
'-x+1/2, -y+1, z+1/2'
'x+1/2, -y+1/2, -z+1'
'-x+1, y+1/2, -z+1/2'
'-x, -y, -z'
'x, y-1/2, -z'
'-x, y, z-1/2'
'x-1/2, -y, z'
'-x+1/2, -y+1/2, -z+1/2'
'x+1/2, y, -z+1/2'
'-x+1/2, y+1/2, z'
'x, -y+1/2, z+1/2'

loop_
_atom_site_type_symbol
_atom_site_label
_atom_site_fract_x
_atom_site_fract_y
_atom_site_fract_z
_atom_site_U_iso_or_equiv
_atom_site_adp_type
_atom_site_calc_flag
_atom_site_refinement_flags
_atom_site_occupancy
_atom_site_symmetry_multiplicity
S S1 0.87109(4) 0.17415(4) 0.30237(2) 0.0591(2) Uani d . 1 1
C C1 0.46974(17) 0.04644(18) 0.32327(13) 0.0698(8) Uani d . 1 1
H H1 0.4418 0.0066 0.3132 0.084 Uiso calc R 1 1
C C2 0.50154(17) 0.09137(18) 0.28892(11) 0.0674(8) Uani d . 1 1
H H2 0.4948 0.0820 0.2555 0.081 Uiso calc R 1 1
C C3 0.54325(15) 0.15022(16) 0.30340(10) 0.0571(6) Uani d . 1 1
H H3 0.5640 0.1805 0.2796 0.068 Uiso calc R 1 1
C C4 0.55497(13) 0.16516(14) 0.35321(9) 0.0496(6) Uani d . 1 1
C C5 0.52218(15) 0.11933(16) 0.38753(10) 0.0587(7) Uani d . 1 1
H H5 0.5290 0.1282 0.4210 0.070 Uiso calc R 1 1
C C6 0.47947(17) 0.06071(18) 0.37275(12) 0.0673(8) Uani d . 1 1
H H6 0.4573 0.0309 0.3962 0.081 Uiso calc R 1 1
C C7 0.60106(14) 0.22989(15) 0.36911(11) 0.0583(7) Uani d . 1 1
H H7A 0.5969 0.2669 0.3438 0.070 Uiso calc R 1 1
H H7B 0.5792 0.2495 0.3990 0.070 Uiso calc R 1 1
C C8 0.72121(13) 0.19589(15) 0.33405(10) 0.0530(6) Uani d . 1 1
H H8A 0.7181 0.2345 0.3098 0.064 Uiso calc R 1 1
H H8B 0.6990 0.1526 0.3200 0.064 Uiso calc R 1 1
C C9 0.80136(13) 0.18162(14) 0.34679(9) 0.0495(6) Uani d . 1 1
C C10 0.82718(13) 0.17246(13) 0.39342(9) 0.0452(5) Uani d . 1 1
C C11 0.77549(13) 0.17373(15) 0.43661(9) 0.0522(6) Uani d . 1 1
H H11A 0.7811 0.2191 0.4543 0.063 Uiso calc R 1 1
H H11B 0.7877 0.1343 0.4589 0.063 Uiso calc R 1 1
C C12 0.69484(14) 0.16574(15) 0.41885(9) 0.0520(6) Uani d . 1 1
H H12A 0.6863 0.1165 0.4076 0.062 Uiso calc R 1 1
H H12B 0.6608 0.1756 0.4458 0.062 Uiso calc R 1 1
C C13 0.90652(12) 0.16038(12) 0.39418(9) 0.0452(5) Uani d . 1 1
C C14 0.93774(13) 0.15967(14) 0.34782(9) 0.0492(6) Uani d . 1 1
C C15 1.05433(13) 0.13502(14) 0.37363(9) 0.0513(6) Uani d . 1 1
C C16 0.95394(12) 0.14756(13) 0.43557(9) 0.0445(5) Uani d . 1 1
C C17 1.07929(12) 0.11374(13) 0.46200(9) 0.0444(5) Uani d . 1 1
C C18 1.11037(14) 0.16664(13) 0.49144(10) 0.0507(6) Uani d . 1 1
H H18 1.0994 0.2153 0.4859 0.061 Uiso calc R 1 1
C C19 1.15808(14) 0.14701(16) 0.52937(10) 0.0574(6) Uani d . 1 1
H H19 1.1794 0.1819 0.5498 0.069 Uiso calc R 1 1
C C20 1.17280(15) 0.07522(17) 0.53586(10) 0.0605(7) Uani d . 1 1
C C21 1.14149(17) 0.02195(16) 0.50825(13) 0.0688(8) Uani d . 1 1
H H21 1.1518 -0.0266 0.5147 0.083 Uiso calc R 1 1
C C22 1.09393(16) 0.04143(14) 0.47039(12) 0.0615(7) Uani d . 1 1
H H22 1.0720 0.0060 0.4507 0.074 Uiso calc R 1 1
C C23 1.15905(18) 0.1213(2) 0.31582(13) 0.0810(10) Uani d . 1 1
H H23A 1.1625 0.1710 0.3043 0.097 Uiso calc R 1 1
H H23B 1.1256 0.0955 0.2938 0.097 Uiso calc R 1 1
C C24 1.2338(2) 0.0875(2) 0.31314(14) 0.0900(11) Uani d . 1 1
H H24A 1.2548 0.0963 0.2807 0.108 Uiso calc R 1 1
H H24B 1.2662 0.1104 0.3372 0.108 Uiso calc R 1 1
C C25 1.2322(3) 0.0086(2) 0.32243(17) 0.1213(17) Uani d . 1 1
H H25A 1.2107 -0.0005 0.3542 0.182 Uiso calc R 1 1
H H25B 1.2822 -0.0102 0.3216 0.182 Uiso calc R 1 1
H H25C 1.2028 -0.0149 0.2975 0.182 Uiso calc R 1 1
N N1 0.68111(11) 0.21671(11) 0.37846(8) 0.0519(5) Uani d . 1 1
N N2 1.01070(11) 0.14831(13) 0.33586(8) 0.0560(5) Uani d . 1 1
N N3 1.02934(10) 0.13358(11) 0.42237(7) 0.0471(5) Uani d . 1 1
N N4 1.12699(12) 0.12111(16) 0.36574(9) 0.0667(7) Uani d . 1 1
H H4A 1.1554 0.1119 0.3905 0.080 Uiso calc R 1 1
O O1 0.93579(10) 0.14699(11) 0.47917(6) 0.0568(5) Uani d . 1 1
F F1 1.22046(12) 0.05586(13) 0.57255(7) 0.0979(7) Uani d . 1 1

loop_
_atom_site_aniso_label
_atom_site_aniso_U_11
_atom_site_aniso_U_22
_atom_site_aniso_U_33
_atom_site_aniso_U_12
_atom_site_aniso_U_13
_atom_site_aniso_U_23
S1 0.0455(4) 0.0870(5) 0.0447(4) 0.0112(3) -0.0047(3) 0.0065(3)
C1 0.0575(16) 0.0736(19) 0.078(2) -0.0005(14) -0.0060(15) -0.0112(16)
C2 0.0616(16) 0.090(2) 0.0500(15) 0.0039(16) -0.0082(13) -0.0146(14)
C3 0.0490(13) 0.0763(17) 0.0460(13) 0.0092(12) -0.0013(11) 0.0003(12)
C4 0.0362(11) 0.0627(14) 0.0499(13) 0.0181(10) -0.0067(10) -0.0054(11)
C5 0.0524(14) 0.0802(18) 0.0435(13) 0.0193(13) -0.0041(11) -0.0007(12)
C6 0.0564(16) 0.0786(19) 0.0668(18) 0.0092(14) 0.0029(14) 0.0103(15)
C7 0.0418(12) 0.0654(16) 0.0677(17) 0.0201(12) -0.0108(12) -0.0123(13)
C8 0.0432(12) 0.0642(15) 0.0516(14) 0.0114(11) -0.0092(11) 0.0023(11)
C9 0.0403(12) 0.0592(14) 0.0489(13) 0.0082(10) -0.0050(10) 0.0013(11)
C10 0.0392(11) 0.0506(12) 0.0457(12) 0.0101(9) -0.0050(9) -0.0048(10)
C11 0.0420(12) 0.0700(16) 0.0447(13) 0.0140(11) -0.0056(10) -0.0060(11)
C12 0.0425(12) 0.0669(15) 0.0465(13) 0.0120(11) -0.0024(10) -0.0080(11)
C13 0.0380(11) 0.0518(12) 0.0457(12) 0.0073(9) -0.0039(9) -0.0040(10)
C14 0.0401(11) 0.0596(14) 0.0478(13) 0.0083(10) -0.0062(10) 0.0014(11)
C15 0.0398(12) 0.0647(15) 0.0493(13) 0.0093(11) 0.0002(10) -0.0035(11)
C16 0.0363(11) 0.0488(12) 0.0484(13) 0.0071(9) -0.0037(9) -0.0081(10)
C17 0.0348(10) 0.0525(13) 0.0458(12) 0.0037(9) -0.0066(9) -0.0040(10)
C18 0.0453(12) 0.0495(13) 0.0572(15) 0.0005(10) -0.0047(11) -0.0053(11)
C19 0.0449(13) 0.0731(17) 0.0542(15) -0.0050(12) -0.0077(11) -0.0152(13)
C20 0.0452(13) 0.088(2) 0.0485(14) 0.0082(13) -0.0105(11) 0.0052(13)
C21 0.0661(17) 0.0546(15) 0.086(2) 0.0117(13) -0.0186(16) 0.0080(15)
C22 0.0564(15) 0.0500(14) 0.0780(19) 0.0051(12) -0.0196(14) -0.0104(13)
C23 0.0612(18) 0.112(3) 0.070(2) 0.0229(18) 0.0134(16) 0.0164(19)
C24 0.083(2) 0.121(3) 0.066(2) 0.025(2) 0.0101(18) 0.0016(19)
C25 0.179(5) 0.092(3) 0.094(3) 0.036(3) -0.002(3) -0.014(2)
N1 0.0415(10) 0.0570(12) 0.0572(12) 0.0142(9) -0.0088(9) -0.0070(9)
N2 0.0419(10) 0.0796(15) 0.0465(11) 0.0110(10) -0.0011(9) 0.0005(10)
N3 0.0370(9) 0.0595(12) 0.0448(10) 0.0102(8) -0.0067(8) -0.0066(9)
N4 0.0412(11) 0.1052(19) 0.0538(13) 0.0170(12) -0.0007(9) 0.0013(13)
O1 0.0460(9) 0.0815(13) 0.0428(9) 0.0111(9) -0.0057(7) -0.0078(8)
F1 0.0855(13) 0.1396(19) 0.0686(12) 0.0214(13) -0.0338(10) 0.0128(11)

loop_
_atom_type_symbol
_atom_type_description
_atom_type_scat_dispersion_real
_atom_type_scat_dispersion_imag
_atom_type_scat_source
C C 0.0033 0.0016 'International Tables Vol C Tables 4.2.6.8 and 6.1.1.4'
H H 0.0000 0.0000 'International Tables Vol C Tables 4.2.6.8 and 6.1.1.4'
N N 0.0061 0.0033 'International Tables Vol C Tables 4.2.6.8 and 6.1.1.4'
O O 0.0106 0.0060 'International Tables Vol C Tables 4.2.6.8 and 6.1.1.4'
F F 0.0171 0.0103 'International Tables Vol C Tables 4.2.6.8 and 6.1.1.4'
S S 0.1246 0.1234 'International Tables Vol C Tables 4.2.6.8 and 6.1.1.4'

loop_
_geom_angle_atom_site_label_1
_geom_angle_atom_site_label_2
_geom_angle_atom_site_label_3
_geom_angle
C14 S1 C9 90.85(12)
C2 C1 C6 119.6(3)
C2 C1 H1 120.2
C6 C1 H1 120.2
C3 C2 C1 120.6(3)
C3 C2 H2 119.7
C1 C2 H2 119.7
C2 C3 C4 121.0(3)
C2 C3 H3 119.5
C4 C3 H3 119.5
C5 C4 C3 117.8(3)
C5 C4 C7 121.3(2)
C3 C4 C7 120.9(3)
C6 C5 C4 121.0(3)
C6 C5 H5 119.5
C4 C5 H5 119.5
C1 C6 C5 120.1(3)
C1 C6 H6 120.0
C5 C6 H6 120.0
N1 C7 C4 116.7(2)
N1 C7 H7A 108.1
C4 C7 H7A 108.1
N1 C7 H7B 108.1
C4 C7 H7B 108.1
H7A C7 H7B 107.3
N1 C8 C9 109.2(2)
N1 C8 H8A 109.8
C9 C8 H8A 109.8
N1 C8 H8B 109.8
C9 C8 H8B 109.8
H8A C8 H8B 108.3
C10 C9 C8 124.2(2)
C10 C9 S1 112.95(18)
C8 C9 S1 122.80(18)
C9 C10 C13 111.7(2)
C9 C10 C11 121.1(2)
C13 C10 C11 127.2(2)
C10 C11 C12 109.7(2)
C10 C11 H11A 109.7
C12 C11 H11A 109.7
C10 C11 H11B 109.7
C12 C11 H11B 109.7
H11A C11 H11B 108.2
N1 C12 C11 109.4(2)
N1 C12 H12A 109.8
C11 C12 H12A 109.8
N1 C12 H12B 109.8
C11 C12 H12B 109.8
H12A C12 H12B 108.2
C14 C13 C16 118.3(2)
C14 C13 C10 113.0(2)
C16 C13 C10 128.7(2)
N2 C14 C13 127.5(2)
N2 C14 S1 120.96(19)
C13 C14 S1 111.54(18)
N2 C15 N4 119.3(2)
N2 C15 N3 123.5(2)
N4 C15 N3 117.3(2)
O1 C16 N3 119.6(2)
O1 C16 C13 127.0(2)
N3 C16 C13 113.5(2)
C18 C17 C22 120.8(2)
C18 C17 N3 120.1(2)
C22 C17 N3 119.0(2)
C17 C18 C19 119.7(2)
C17 C18 H18 120.2
C19 C18 H18 120.2
C20 C19 C18 118.0(2)
C20 C19 H19 121.0
C18 C19 H19 121.0
F1 C20 C21 118.3(3)
F1 C20 C19 118.2(3)
C21 C20 C19 123.5(2)
C20 C21 C22 118.5(3)
C20 C21 H21 120.7
C22 C21 H21 120.7
C21 C22 C17 119.5(2)
C21 C22 H22 120.3
C17 C22 H22 120.3
N4 C23 C24 113.5(3)
N4 C23 H23A 108.9
C24 C23 H23A 108.9
N4 C23 H23B 108.9
C24 C23 H23B 108.9
H23A C23 H23B 107.7
C25 C24 C23 112.9(4)
C25 C24 H24A 109.0
C23 C24 H24A 109.0
C25 C24 H24B 109.0
C23 C24 H24B 109.0
H24A C24 H24B 107.8
C24 C25 H25A 109.5
C24 C25 H25B 109.5
H25A C25 H25B 109.5
C24 C25 H25C 109.5
H25A C25 H25C 109.5
H25B C25 H25C 109.5
C8 N1 C12 111.55(19)
C8 N1 C7 112.4(2)
C12 N1 C7 113.4(2)
C15 N2 C14 114.5(2)
C15 N3 C16 122.68(19)
C15 N3 C17 120.66(19)
C16 N3 C17 116.58(19)
C15 N4 C23 121.6(2)
C15 N4 H4A 119.2
C23 N4 H4A 119.2

loop_
_geom_bond_atom_site_label_1
_geom_bond_atom_site_label_2
_geom_bond_distance
S1 C14 1.737(2)
S1 C9 1.741(3)
C1 C2 1.370(5)
C1 C6 1.378(5)
C1 H1 0.9300
C2 C3 1.374(4)
C2 H2 0.9300
C3 C4 1.394(4)
C3 H3 0.9300
C4 C5 1.387(4)
C4 C7 1.513(4)
C5 C6 1.383(4)
C5 H5 0.9300
C6 H6 0.9300
C7 N1 1.477(3)
C7 H7A 0.9700
C7 H7B 0.9700
C8 N1 1.454(3)
C8 C9 1.501(3)
C8 H8A 0.9700
C8 H8B 0.9700
C9 C10 1.357(3)
C10 C13 1.439(3)
C10 C11 1.493(3)
C11 C12 1.531(3)
C11 H11A 0.9700
C11 H11B 0.9700
C12 N1 1.464(3)
C12 H12A 0.9700
C12 H12B 0.9700
C13 C14 1.376(3)
C13 C16 1.427(3)
C14 N2 1.363(3)
C15 N2 1.312(3)
C15 N4 1.344(3)
C15 N3 1.395(3)
C16 O1 1.226(3)
C16 N3 1.421(3)
C17 C18 1.377(3)
C17 C22 1.377(3)
C17 N3 1.446(3)
C18 C19 1.385(4)
C18 H18 0.9300
C19 C20 1.360(4)
C19 H19 0.9300
C20 F1 1.359(3)
C20 C21 1.356(4)
C21 C22 1.382(4)
C21 H21 0.9300
C22 H22 0.9300
C23 N4 1.471(4)
C23 C24 1.479(5)
C23 H23A 0.9700
C23 H23B 0.9700
C24 C25 1.476(6)
C24 H24A 0.9700
C24 H24B 0.9700
C25 H25A 0.9600
C25 H25B 0.9600
C25 H25C 0.9600
N4 H4A 0.8600

loop_
_geom_hbond_atom_site_label_D
_geom_hbond_atom_site_label_H
_geom_hbond_atom_site_label_A
_geom_hbond_site_symmetry_A
_geom_hbond_distance_DH
_geom_hbond_distance_HA
_geom_hbond_distance_DA
_geom_hbond_angle_DHA
C24 H24B F1 4_756 0.97 2.66 3.258(5) 120.6
C25 H25A F1 4_756 0.96 2.56 3.096(5) 115.6
N4 H4A F1 4_756 0.86 2.65 3.423(3) 150.5

loop_
_geom_torsion_atom_site_label_1
_geom_torsion_atom_site_label_2
_geom_torsion_atom_site_label_3
_geom_torsion_atom_site_label_4
_geom_torsion
C6 C1 C2 C3 0.3(5)
C1 C2 C3 C4 0.8(4)
C2 C3 C4 C5 -1.0(4)
C2 C3 C4 C7 179.9(2)
C3 C4 C5 C6 0.2(4)
C7 C4 C5 C6 179.3(2)
C2 C1 C6 C5 -1.1(4)
C4 C5 C6 C1 0.9(4)
C5 C4 C7 N1 87.2(3)
C3 C4 C7 N1 -93.7(3)
N1 C8 C9 C10 14.6(4)
N1 C8 C9 S1 -166.08(19)
C14 S1 C9 C10 -0.9(2)
C14 S1 C9 C8 179.7(2)
C8 C9 C10 C13 -179.4(2)
S1 C9 C10 C13 1.3(3)
C8 C9 C10 C11 2.0(4)
S1 C9 C10 C11 -177.38(19)
C9 C10 C11 C12 15.1(3)
C13 C10 C11 C12 -163.3(2)
C10 C11 C12 N1 -48.8(3)
C9 C10 C13 C14 -1.0(3)
C11 C10 C13 C14 177.5(2)
C9 C10 C13 C16 -179.1(2)
C11 C10 C13 C16 -0.5(4)
C16 C13 C14 N2 -0.4(4)
C10 C13 C14 N2 -178.7(2)
C16 C13 C14 S1 178.59(18)
C10 C13 C14 S1 0.3(3)
C9 S1 C14 N2 179.4(2)
C9 S1 C14 C13 0.3(2)
C14 C13 C16 O1 179.2(2)
C10 C13 C16 O1 -2.8(4)
C14 C13 C16 N3 -1.5(3)
C10 C13 C16 N3 176.5(2)
C22 C17 C18 C19 1.2(4)
N3 C17 C18 C19 179.9(2)
C17 C18 C19 C20 0.4(4)
C18 C19 C20 F1 179.0(2)
C18 C19 C20 C21 -2.2(5)
F1 C20 C21 C22 -179.0(3)
C19 C20 C21 C22 2.2(5)
C20 C21 C22 C17 -0.5(5)
C18 C17 C22 C21 -1.2(4)
N3 C17 C22 C21 -179.9(3)
N4 C23 C24 C25 67.6(5)
C9 C8 N1 C12 -49.8(3)
C9 C8 N1 C7 -178.5(2)
C11 C12 N1 C8 69.8(3)
C11 C12 N1 C7 -162.1(2)
C4 C7 N1 C8 65.3(3)
C4 C7 N1 C12 -62.4(3)
N4 C15 N2 C14 178.2(3)
N3 C15 N2 C14 -1.0(4)
C13 C14 N2 C15 1.7(4)
S1 C14 N2 C15 -177.2(2)
N2 C15 N3 C16 -0.9(4)
N4 C15 N3 C16 179.8(2)
N2 C15 N3 C17 175.8(2)
N4 C15 N3 C17 -3.5(4)
O1 C16 N3 C15 -178.5(2)
C13 C16 N3 C15 2.2(3)
O1 C16 N3 C17 4.7(3)
C13 C16 N3 C17 -174.7(2)
C18 C17 N3 C15 101.6(3)
C22 C17 N3 C15 -79.7(3)
C18 C17 N3 C16 -81.5(3)
C22 C17 N3 C16 97.2(3)
N2 C15 N4 C23 0.8(5)
N3 C15 N4 C23 -180.0(3)
C24 C23 N4 C15 -165.6(3)

loop_
_cod_related_entry_id
_cod_related_entry_database
_cod_related_entry_code
1 ChemSpider 30657593
